data_7013915
loop_
_publ_author_name
'Li, Jian-Rong'
'Bu, Xian-He'
'Zhang, Ruo-Hua'

_publ_section_title
;
 Novel Cd(II) coordination polymers with flexible disulfoxide ligands:
 effects of ligand spacers, terminal groups and counter anions on the
 complex framework formations.
;
_journal_issue 5
_journal_name_full 'Dalton transactions (Cambridge, England : 2003)'
_journal_page_first 813
_journal_page_last 819
_journal_paper_doi 10.1039/b316441a
_journal_year 2004
_chemical_formula_sum 'C24 H54 Cd Cl2 O14 S6'
_chemical_formula_weight 942.33
_chemical_name_systematic
;
?
;
_space_group_IT_number 167
_symmetry_cell_setting rhombohedral
_symmetry_space_group_name_Hall '-R 3 2"c'
_symmetry_space_group_name_H-M 'R -3 c :H'
_atom_sites_solution_hydrogens geom
_atom_sites_solution_primary direct
_atom_sites_solution_secondary difmap
_audit_creation_method SHELXL-97
_cell_angle_alpha 90.00
_cell_angle_beta 90.00
_cell_angle_gamma 120.00
_cell_formula_units_Z 6
_cell_length_a 10.313(3)
_cell_length_b 10.313(3)
_cell_length_c 67.52(4)
_cell_measurement_reflns_used 715
_cell_measurement_temperature 293(2)
_cell_measurement_theta_max 21.87
_cell_measurement_theta_min 2.36
_cell_volume 6219(4)
_computing_cell_refinement 'Bruker SMART'
_computing_data_collection 'Bruker SMART'
_computing_data_reduction 'Bruker SAINT'
_computing_molecular_graphics 'Bruker SHELXTL'
_computing_publication_material 'Bruker SHELXTL'
_computing_structure_refinement 'SHELXL-97 (Sheldrick, 1997)'
_computing_structure_solution 'SHELXS-97 (Sheldrick, 1990)'
_diffrn_ambient_temperature 293(2)
_diffrn_measured_fraction_theta_full 0.998
_diffrn_measured_fraction_theta_max 0.998
_diffrn_measurement_device_type 'CCD area detector'
_diffrn_measurement_method 'phi and omega scans'
_diffrn_radiation_monochromator graphite
_diffrn_radiation_source 'fine-focus sealed tube'
_diffrn_radiation_type MoK\a
_diffrn_radiation_wavelength 0.71073
_diffrn_reflns_av_R_equivalents 0.0817
_diffrn_reflns_av_sigmaI/netI 0.0542
_diffrn_reflns_limit_h_max 12
_diffrn_reflns_limit_h_min -11
_diffrn_reflns_limit_k_max 12
_diffrn_reflns_limit_k_min -10
_diffrn_reflns_limit_l_max 39
_diffrn_reflns_limit_l_min -79
_diffrn_reflns_number 7624
_diffrn_reflns_theta_full 24.96
_diffrn_reflns_theta_max 24.96
_diffrn_reflns_theta_min 2.36
_exptl_absorpt_coefficient_mu 1.012
_exptl_absorpt_correction_T_max 0.8882
_exptl_absorpt_correction_T_min 0.8388
_exptl_absorpt_correction_type multi-scan
_exptl_absorpt_process_details SADABS
_exptl_crystal_colour Colorless
_exptl_crystal_density_diffrn 1.510
_exptl_crystal_density_method 'not measured'
_exptl_crystal_description Prism
_exptl_crystal_F_000 2928
_exptl_crystal_size_max 0.18
_exptl_crystal_size_mid 0.14
_exptl_crystal_size_min 0.12
_refine_diff_density_max 0.941
_refine_diff_density_min -0.527
_refine_diff_density_rms 0.089
_refine_ls_extinction_method none
_refine_ls_goodness_of_fit_ref 1.054
_refine_ls_hydrogen_treatment mixed
_refine_ls_matrix_type full
_refine_ls_number_parameters 82
_refine_ls_number_reflns 1230
_refine_ls_number_restraints 6
_refine_ls_restrained_S_all 1.053
_refine_ls_R_factor_all 0.1106
_refine_ls_R_factor_gt 0.0630
_refine_ls_shift/su_max 0.000
_refine_ls_shift/su_mean 0.000
_refine_ls_structure_factor_coef Fsqd
_refine_ls_weighting_details 'calc w=1/[\s^2^(Fo^2^)+(0.0514P)^2^+87.0877P] where P=(Fo^2^+2Fc^2^)/3'
_refine_ls_weighting_scheme calc
_refine_ls_wR_factor_gt 0.1399
_refine_ls_wR_factor_ref 0.1646
_reflns_number_gt 749
_reflns_number_total 1230
_reflns_threshold_expression >2sigma(I)
_cod_data_source_file b316441a.txt
_cod_data_source_block 5
_cod_depositor_comments
;
The following automatic conversions were performed:
'_symmetry_cell_setting' value 'Rhombohedral' changed to 'rhombohedral'
according to '/home/saulius/struct/CIF-dictionaries/cif_core.dic'
dictionary named 'cif_core.dic' version 2.4.1 from
2010-06-29.

'_exptl_absorpt_correction_type' value 'Multi-Scan' changed
to 'multi-scan' according to
'/home/saulius/struct/CIF-dictionaries/cif_core.dic' dictionary named
'cif_core.dic' version 2.4.1 from 2010-06-29.

Automatic conversion script
Id: cif_fix_enum 1527 2010-12-29 10:47:43Z saulius 
;
_cod_original_cell_volume 6219(5)
_cod_original_sg_symbol_H-M R-3c
_cod_database_code 7013915

loop_
_symmetry_equiv_pos_as_xyz
'x, y, z'
'-y, x-y, z'
'-x+y, -x, z'
'y, x, -z+1/2'
'x-y, -y, -z+1/2'
'-x, -x+y, -z+1/2'
'x+2/3, y+1/3, z+1/3'
'-y+2/3, x-y+1/3, z+1/3'
'-x+y+2/3, -x+1/3, z+1/3'
'y+2/3, x+1/3, -z+5/6'
'x-y+2/3, -y+1/3, -z+5/6'
'-x+2/3, -x+y+1/3, -z+5/6'
'x+1/3, y+2/3, z+2/3'
'-y+1/3, x-y+2/3, z+2/3'
'-x+y+1/3, -x+2/3, z+2/3'
'y+1/3, x+2/3, -z+7/6'
'x-y+1/3, -y+2/3, -z+7/6'
'-x+1/3, -x+y+2/3, -z+7/6'
'-x, -y, -z'
'y, -x+y, -z'
'x-y, x, -z'
'-y, -x, z-1/2'
'-x+y, y, z-1/2'
'x, x-y, z-1/2'
'-x+2/3, -y+1/3, -z+1/3'
'y+2/3, -x+y+1/3, -z+1/3'
'x-y+2/3, x+1/3, -z+1/3'
'-y+2/3, -x+1/3, z-1/6'
'-x+y+2/3, y+1/3, z-1/6'
'x+2/3, x-y+1/3, z-1/6'
'-x+1/3, -y+2/3, -z+2/3'
'y+1/3, -x+y+2/3, -z+2/3'
'x-y+1/3, x+2/3, -z+2/3'
'-y+1/3, -x+2/3, z+1/6'
'-x+y+1/3, y+2/3, z+1/6'
'x+1/3, x-y+2/3, z+1/6'

loop_
_atom_site_label
_atom_site_type_symbol
_atom_site_fract_x
_atom_site_fract_y
_atom_site_fract_z
_atom_site_U_iso_or_equiv
_atom_site_adp_type
_atom_site_occupancy
_atom_site_symmetry_multiplicity
_atom_site_calc_flag
_atom_site_refinement_flags
_atom_site_disorder_assembly
_atom_site_disorder_group
Cd1 Cd 0.0000 0.0000 0.0000 0.0576(5) Uani 1 6 d S . .
O1 O 0.2060(7) 0.1248(6) 0.01982(7) 0.0748(17) Uani 1 1 d . . .
S1 S 0.2408(3) 0.2682(3) 0.03056(3) 0.0739(7) Uani 1 1 d . . .
C1 C 0.3550(12) 0.1684(13) 0.06096(13) 0.098(3) Uani 1 1 d . . .
H1A H 0.3547 0.1539 0.0750 0.147 Uiso 1 1 calc R . .
H1B H 0.4554 0.2357 0.0566 0.147 Uiso 1 1 calc R . .
H1C H 0.3176 0.0738 0.0544 0.147 Uiso 1 1 calc R . .
C2 C 0.2576(11) 0.2330(11) 0.05615(11) 0.077(3) Uani 1 1 d . . .
H2A H 0.2956 0.3266 0.0633 0.092 Uiso 1 1 calc R . .
H2B H 0.1580 0.1653 0.0612 0.092 Uiso 1 1 calc R . .
C3 C 0.4299(11) 0.3898(9) 0.02458(7) 0.095(3) Uani 1 1 d D . .
H3A H 0.4549 0.4833 0.0311 0.113 Uiso 1 1 calc R A 1
H3B H 0.4842 0.3501 0.0317 0.113 Uiso 1 1 calc R A 1
C4 C 0.507(4) 0.436(3) 0.0045(3) 0.086(14) Uani 0.31(3) 1 d PD . 1
H4A H 0.6119 0.4669 0.0060 0.103 Uiso 0.31(3) 1 calc PR . 1
H4B H 0.4622 0.3508 -0.0044 0.103 Uiso 0.31(3) 1 calc PR . 1
C4' C 0.4220(4) 0.4472(17) 0.00400(13) 0.076(6) Uani 0.69(3) 1 d PD . 2
H4'A H 0.3701 0.3630 -0.0050 0.091 Uiso 0.69(3) 1 calc PR . 2
H4'B H 0.3656 0.4992 0.0047 0.091 Uiso 0.69(3) 1 calc PR . 2
Cl1 Cl 0.3333 0.6667 0.05815(5) 0.0630(9) Uani 1 3 d S . .
O2 O 0.3333 0.6667 0.0379(2) 0.175(7) Uani 1 3 d S . .
O3 O 0.4566(9) 0.6559(10) 0.06371(15) 0.157(4) Uani 1 1 d . . .

loop_
_atom_site_aniso_label
_atom_site_aniso_U_11
_atom_site_aniso_U_22
_atom_site_aniso_U_33
_atom_site_aniso_U_23
_atom_site_aniso_U_13
_atom_site_aniso_U_12
Cd1 0.0687(7) 0.0687(7) 0.0355(6) 0.000 0.000 0.0343(3)
O1 0.089(4) 0.068(4) 0.074(3) -0.020(3) -0.026(3) 0.044(4)
S1 0.0931(18) 0.0721(15) 0.0656(13) -0.0084(12) -0.0218(12) 0.0481(14)
C1 0.106(8) 0.127(10) 0.074(5) 0.031(6) 0.002(5) 0.068(8)
C2 0.087(7) 0.079(6) 0.055(5) -0.001(4) 0.005(5) 0.034(6)
C3 0.134(10) 0.066(6) 0.054(5) 0.007(4) 0.002(6) 0.028(6)
C4 0.09(3) 0.05(2) 0.10(2) 0.004(18) 0.02(2) 0.02(3)
C4' 0.088(12) 0.085(13) 0.049(8) -0.005(7) -0.008(7) 0.038(11)
Cl1 0.0640(14) 0.0640(14) 0.0611(19) 0.000 0.000 0.0320(7)
O2 0.218(12) 0.218(12) 0.088(9) 0.000 0.000 0.109(6)
O3 0.104(7) 0.138(7) 0.243(10) 0.003(7) -0.056(7) 0.071(6)

loop_
_atom_type_symbol
_atom_type_description
_atom_type_scat_dispersion_real
_atom_type_scat_dispersion_imag
_atom_type_scat_source
C C 0.0033 0.0016 'International Tables Vol C Tables 4.2.6.8 and 6.1.1.4'
H H 0.0000 0.0000 'International Tables Vol C Tables 4.2.6.8 and 6.1.1.4'
O O 0.0106 0.0060 'International Tables Vol C Tables 4.2.6.8 and 6.1.1.4'
S S 0.1246 0.1234 'International Tables Vol C Tables 4.2.6.8 and 6.1.1.4'
Cl Cl 0.1484 0.1585 'International Tables Vol C Tables 4.2.6.8 and 6.1.1.4'
Cd Cd -0.8075 1.2024 'International Tables Vol C Tables 4.2.6.8 and 6.1.1.4'

loop_
_geom_angle_atom_site_label_1
_geom_angle_atom_site_label_2
_geom_angle_atom_site_label_3
_geom_angle
_geom_angle_site_symmetry_1
_geom_angle_site_symmetry_3
_geom_angle_publ_flag
O1 Cd1 O1 89.2(2) . 3 ?
O1 Cd1 O1 89.2(2) . 2 ?
O1 Cd1 O1 89.2(2) 3 2 ?
O1 Cd1 O1 180.0(2) . 19 ?
O1 Cd1 O1 90.8(2) 3 19 ?
O1 Cd1 O1 90.8(2) 2 19 ?
O1 Cd1 O1 90.8(2) . 21 ?
O1 Cd1 O1 180.0(4) 3 21 ?
O1 Cd1 O1 90.8(2) 2 21 ?
O1 Cd1 O1 89.2(2) 19 21 ?
O1 Cd1 O1 90.8(2) . 20 ?
O1 Cd1 O1 90.8(2) 3 20 ?
O1 Cd1 O1 180.0(2) 2 20 ?
O1 Cd1 O1 89.2(2) 19 20 ?
O1 Cd1 O1 89.2(2) 21 20 ?
S1 O1 Cd1 121.9(3) . . ?
O1 S1 C3 102.8(4) . . ?
O1 S1 C2 105.2(4) . . ?
C3 S1 C2 100.4(4) . . ?
C2 C1 H1A 109.5 . . ?
C2 C1 H1B 109.5 . . ?
H1A C1 H1B 109.5 . . ?
C2 C1 H1C 109.5 . . ?
H1A C1 H1C 109.5 . . ?
H1B C1 H1C 109.5 . . ?
C1 C2 S1 117.1(6) . . ?
C1 C2 H2A 108.0 . . ?
S1 C2 H2A 108.0 . . ?
C1 C2 H2B 108.0 . . ?
S1 C2 H2B 108.0 . . ?
H2A C2 H2B 107.3 . . ?
C4 C3 C4' 35.8(8) . . ?
C4 C3 S1 130.3(17) . . ?
C4' C3 S1 103.3(5) . . ?
C4 C3 H3A 104.7 . . ?
C4' C3 H3A 93.8 . . ?
S1 C3 H3A 104.7 . . ?
C4 C3 H3B 104.7 . . ?
C4' C3 H3B 140.2 . . ?
S1 C3 H3B 104.7 . . ?
H3A C3 H3B 105.7 . . ?
C4 C4 C3 111.5(5) 19_665 . ?
C4 C4 H4A 109.3 19_665 . ?
C3 C4 H4A 109.3 . . ?
C4 C4 H4B 109.3 19_665 . ?
C3 C4 H4B 109.3 . . ?
H4A C4 H4B 108.0 . . ?
C4' C4' C3 111.0(5) 19_665 . ?
C4' C4' H4'A 109.4 19_665 . ?
C3 C4' H4'A 109.4 . . ?
C4' C4' H4'B 109.4 19_665 . ?
C3 C4' H4'B 109.4 . . ?
H4'A C4' H4'B 108.0 . . ?
O2 Cl1 O3 105.8(5) . 2_665 ?
O2 Cl1 O3 105.8(5) . 3_565 ?
O3 Cl1 O3 112.9(4) 2_665 3_565 ?
O2 Cl1 O3 105.8(5) . . ?
O3 Cl1 O3 112.9(4) 2_665 . ?
O3 Cl1 O3 112.9(4) 3_565 . ?

loop_
_geom_bond_atom_site_label_1
_geom_bond_atom_site_label_2
_geom_bond_distance
_geom_bond_site_symmetry_2
_geom_bond_publ_flag
Cd1 O1 2.286(5) . ?
Cd1 O1 2.286(5) 3 ?
Cd1 O1 2.286(5) 2 ?
Cd1 O1 2.286(5) 19 ?
Cd1 O1 2.286(5) 21 ?
Cd1 O1 2.286(5) 20 ?
O1 S1 1.521(6) . ?
S1 C3 1.758(9) . ?
S1 C2 1.792(8) . ?
C1 C2 1.493(12) . ?
C1 H1A 0.9600 . ?
C1 H1B 0.9600 . ?
C1 H1C 0.9600 . ?
C2 H2A 0.9700 . ?
C2 H2B 0.9700 . ?
C3 C4 1.523(5) . ?
C3 C4' 1.528(5) . ?
C3 H3A 0.9700 . ?
C3 H3B 0.9700 . ?
C4 C4 1.521(5) 19_665 ?
C4 H4A 0.9700 . ?
C4 H4B 0.9700 . ?
C4' C4' 1.521(5) 19_665 ?
C4' H4'A 0.9700 . ?
C4' H4'B 0.9700 . ?
Cl1 O2 1.369(14) . ?
Cl1 O3 1.382(8) 2_665 ?
Cl1 O3 1.382(8) 3_565 ?
Cl1 O3 1.382(8) . ?

loop_
_geom_torsion_atom_site_label_1
_geom_torsion_atom_site_label_2
_geom_torsion_atom_site_label_3
_geom_torsion_atom_site_label_4
_geom_torsion
_geom_torsion_site_symmetry_1
_geom_torsion_site_symmetry_2
_geom_torsion_site_symmetry_3
_geom_torsion_site_symmetry_4
_geom_torsion_publ_flag
O1 Cd1 O1 S1 -120.5(3) 3 . . . ?
O1 Cd1 O1 S1 -31.3(5) 2 . . . ?
O1 Cd1 O1 S1 110.3(8) 19 . . . ?
O1 Cd1 O1 S1 59.5(3) 21 . . . ?
O1 Cd1 O1 S1 148.7(5) 20 . . . ?
Cd1 O1 S1 C3 -130.4(4) . . . . ?
Cd1 O1 S1 C2 124.9(4) . . . . ?
O1 S1 C2 C1 48.8(9) . . . . ?
C3 S1 C2 C1 -57.7(9) . . . . ?
O1 S1 C3 C4 54.6(9) . . . . ?
C2 S1 C3 C4 163.0(8) . . . . ?
O1 S1 C3 C4' 81.5(9) . . . . ?
C2 S1 C3 C4' -170.1(9) . . . . ?
C4' C3 C4 C4 34.9(19) . . . 19_665 ?
S1 C3 C4 C4 84(4) . . . 19_665 ?
C4 C3 C4' C4' -34.7(19) . . . 19_665 ?
S1 C3 C4' C4' -178.6(17) . . . 19_665 ?
